data_4113144
loop_
_publ_author_name
'William J. Evans'
'David S. Lee'
'Daniel B. Rego'
'Jeremy M. Perotti'
'Stosh A. Kozimor'
'Ericka K. Moore'
'Joseph W. Ziller'

_publ_section_title
;
 Expanding Dinitrogen Reduction Chemistry to Trivalent Lanthanides via the
 LnZ3/Alkali Metal Reduction System: Evaluation of the Generality of
 Forming Ln2(\m-\h2:\h2-N2) Complexes via LnZ3/K
;
_journal_name_full 'Journal of the American Chemical Society'
_journal_page_first 14574
_journal_page_last 14582
_journal_paper_doi 10.1021/ja046047s
_journal_volume 126
_journal_year 2004
_chemical_formula_sum 'C32 H88 N6 O2 Si8 Tb2'
_chemical_formula_weight 1131.64
_chemical_name_systematic
; 
 ? 
;
_space_group_IT_number 14
_symmetry_cell_setting monoclinic
_symmetry_space_group_name_Hall '-P 2yn'
_symmetry_space_group_name_H-M 'P 1 21/n 1'
_atom_sites_solution_hydrogens geom
_atom_sites_solution_primary direct
_atom_sites_solution_secondary difmap
_audit_creation_method SHELXTL
_cell_angle_alpha 90.00
_cell_angle_beta 112.6410(10)
_cell_angle_gamma 90.00
_cell_formula_units_Z 2
_cell_length_a 10.8206(8)
_cell_length_b 23.4274(16)
_cell_length_c 11.5654(8)
_cell_measurement_temperature 163(2)
_cell_volume 2705.9(3)
_computing_cell_refinement 'Bruker SMART/SAINT'
_computing_data_collection 'Bruker SMART'
_computing_data_reduction 'Bruker SAINT'
_computing_molecular_graphics 'Bruker SHELXTL'
_computing_publication_material 'Bruker SHELXTL'
_computing_structure_refinement 'Bruker SHELXTL'
_computing_structure_solution 'Bruker SHELXTL'
_diffrn_ambient_temperature 163(2)
_diffrn_measured_fraction_theta_full 0.955
_diffrn_measured_fraction_theta_max 0.955
_diffrn_measurement_device_type 'CCD area detector'
_diffrn_measurement_method 'omega scans'
_diffrn_radiation_monochromator graphite
_diffrn_radiation_source 'sealed tube'
_diffrn_radiation_type MoK\a
_diffrn_radiation_wavelength 0.71073
_diffrn_reflns_av_R_equivalents 0.0246
_diffrn_reflns_av_sigmaI/netI 0.0189
_diffrn_reflns_limit_h_max 14
_diffrn_reflns_limit_h_min -14
_diffrn_reflns_limit_k_max 30
_diffrn_reflns_limit_k_min -31
_diffrn_reflns_limit_l_max 15
_diffrn_reflns_limit_l_min -14
_diffrn_reflns_number 26908
_diffrn_reflns_theta_full 28.29
_diffrn_reflns_theta_max 28.29
_diffrn_reflns_theta_min 2.22
_diffrn_standards_decay_% '< 1.0'
_diffrn_standards_interval_count 'initial 50 frames recollected'
_diffrn_standards_number '50 frames'
_exptl_absorpt_coefficient_mu 2.800
_exptl_absorpt_correction_T_max 0.4005
_exptl_absorpt_correction_T_min 0.3349
_exptl_absorpt_correction_type multi-scan
_exptl_absorpt_process_details 'Bruker SADABS'
_exptl_crystal_colour 'pale blue'
_exptl_crystal_density_diffrn 1.389
_exptl_crystal_density_meas ?
_exptl_crystal_description mfp
_exptl_crystal_F_000 1160
_exptl_crystal_size_max 0.50
_exptl_crystal_size_mid 0.43
_exptl_crystal_size_min 0.40
_refine_diff_density_max 0.776
_refine_diff_density_min -0.797
_refine_diff_density_rms 0.079
_refine_ls_extinction_coef 0.00127(9)
_refine_ls_extinction_expression Fc^*^=kFc[1+0.001xFc^2^\l^3^/sin(2\q)]^-1/4^
_refine_ls_extinction_method SHELXTL
_refine_ls_goodness_of_fit_ref 1.159
_refine_ls_hydrogen_treatment constr
_refine_ls_matrix_type full
_refine_ls_number_parameters 220
_refine_ls_number_reflns 6430
_refine_ls_number_restraints 0
_refine_ls_restrained_S_all 1.159
_refine_ls_R_factor_all 0.0251
_refine_ls_R_factor_gt 0.0234
_refine_ls_shift/su_max 0.001
_refine_ls_shift/su_mean 0.000
_refine_ls_structure_factor_coef Fsqd
_refine_ls_weighting_details 'calc w=1/[\s^2^(Fo^2^)+(0.0092P)^2^+4.4898P] where P=(Fo^2^+2Fc^2^)/3'
_refine_ls_weighting_scheme calc
_refine_ls_wR_factor_gt 0.0502
_refine_ls_wR_factor_ref 0.0507
_reflns_number_gt 6130
_reflns_number_total 6430
_reflns_threshold_expression >2sigma(I)
_cod_data_source_file ja046047ssi20040813_055748.cif
_cod_data_source_block dbr3
_cod_depositor_comments
;
The following automatic conversions were performed:

'_exptl_crystal_density_meas' value 'none' was changed to '?' - the
value is perceived as not measured.

Automatic conversion script
Id: cif_fix_values 3008 2015-01-20 13:52:24Z robertas 
;
_cod_database_code 4113144

loop_
_symmetry_equiv_pos_as_xyz
'x, y, z'
'-x+1/2, y+1/2, -z+1/2'
'-x, -y, -z'
'x-1/2, -y-1/2, z-1/2'

loop_
_atom_site_label
_atom_site_type_symbol
_atom_site_fract_x
_atom_site_fract_y
_atom_site_fract_z
_atom_site_U_iso_or_equiv
_atom_site_adp_type
_atom_site_occupancy
_atom_site_symmetry_multiplicity
_atom_site_calc_flag
_atom_site_refinement_flags
_atom_site_disorder_assembly
_atom_site_disorder_group
Tb1 Tb 0.445767(10) 0.089110(4) 0.528055(10) 0.01559(4) Uani 1 1 d . . .
Si1 Si 0.50702(7) 0.17403(3) 0.31762(6) 0.01902(13) Uani 1 1 d . . .
Si2 Si 0.23901(7) 0.11448(3) 0.22304(7) 0.02441(15) Uani 1 1 d . . .
Si3 Si 0.25743(7) 0.17040(3) 0.63608(6) 0.02165(14) Uani 1 1 d . . .
Si4 Si 0.25161(7) 0.04641(3) 0.69750(6) 0.01954(13) Uani 1 1 d . . .
O1 O 0.63819(17) 0.10897(8) 0.71831(17) 0.0257(4) Uani 1 1 d . . .
N1 N 0.3908(2) 0.13015(8) 0.33791(18) 0.0182(4) Uani 1 1 d . A .
N2 N 0.30211(19) 0.10120(8) 0.62691(18) 0.0166(4) Uani 1 1 d . A .
N3 N 0.4380(2) -0.00561(9) 0.4730(2) 0.0286(5) Uani 1 1 d . . .
C1 C 0.5571(3) 0.15230(12) 0.1856(3) 0.0325(6) Uani 1 1 d . . .
H1A H 0.5859 0.1123 0.1964 0.049 Uiso 1 1 calc R . .
H1B H 0.6310 0.1765 0.1857 0.049 Uiso 1 1 calc R . .
H1C H 0.4806 0.1567 0.1058 0.049 Uiso 1 1 calc R . .
C2 C 0.4531(3) 0.25072(11) 0.2920(3) 0.0287(6) Uani 1 1 d . . .
H2A H 0.4264 0.2634 0.3597 0.043 Uiso 1 1 calc R . .
H2B H 0.3772 0.2545 0.2115 0.043 Uiso 1 1 calc R . .
H2C H 0.5277 0.2743 0.2913 0.043 Uiso 1 1 calc R . .
C3 C 0.6622(3) 0.17143(11) 0.4651(2) 0.0266(5) Uani 1 1 d . . .
H3A H 0.6939 0.1319 0.4820 0.040 Uiso 1 1 calc R . .
H3B H 0.6418 0.1858 0.5353 0.040 Uiso 1 1 calc R . .
H3C H 0.7320 0.1952 0.4550 0.040 Uiso 1 1 calc R . .
C4 C 0.1333(6) 0.1828(3) 0.1683(6) 0.0338(12) Uiso 0.50 1 d P A 1
H4A H 0.1302 0.2031 0.2412 0.051 Uiso 0.50 1 calc PR A 1
H4B H 0.0422 0.1726 0.1118 0.051 Uiso 0.50 1 calc PR A 1
H4C H 0.1738 0.2075 0.1241 0.051 Uiso 0.50 1 calc PR A 1
C5 C 0.2417(7) 0.0801(3) 0.0879(6) 0.0354(13) Uiso 0.50 1 d P A 1
H5A H 0.2987 0.1018 0.0551 0.053 Uiso 0.50 1 calc PR A 1
H5B H 0.1505 0.0782 0.0240 0.053 Uiso 0.50 1 calc PR A 1
H5C H 0.2774 0.0414 0.1096 0.053 Uiso 0.50 1 calc PR A 1
C4B C 0.1560(7) 0.1741(3) 0.1202(7) 0.0428(15) Uiso 0.50 1 d P A 2
H4B1 H 0.2189 0.1924 0.0894 0.064 Uiso 0.50 1 calc PR A 2
H4B2 H 0.1262 0.2020 0.1672 0.064 Uiso 0.50 1 calc PR A 2
H4B3 H 0.0784 0.1599 0.0491 0.064 Uiso 0.50 1 calc PR A 2
C5B C 0.2656(6) 0.0567(3) 0.1106(6) 0.0322(12) Uiso 0.50 1 d P A 2
H5B1 H 0.3097 0.0231 0.1595 0.048 Uiso 0.50 1 calc PR A 2
H5B2 H 0.3217 0.0727 0.0693 0.048 Uiso 0.50 1 calc PR A 2
H5B3 H 0.1786 0.0456 0.0471 0.048 Uiso 0.50 1 calc PR A 2
C6 C 0.1314(3) 0.07529(13) 0.2893(3) 0.0344(6) Uiso 1 1 d . A .
H6A H 0.0449 0.0667 0.2222 0.052 Uiso 1 1 calc R . .
H6B H 0.1173 0.0990 0.3530 0.052 Uiso 1 1 calc R . .
H6C H 0.1755 0.0396 0.3276 0.052 Uiso 1 1 calc R . .
C7 C 0.0767(3) 0.18651(14) 0.5416(3) 0.0402(7) Uani 1 1 d . A .
H7A H 0.0532 0.1732 0.4553 0.060 Uiso 1 1 calc R . .
H7B H 0.0618 0.2278 0.5414 0.060 Uiso 1 1 calc R . .
H7C H 0.0207 0.1669 0.5785 0.060 Uiso 1 1 calc R . .
C8 C 0.3554(4) 0.21758(12) 0.5706(3) 0.0449(8) Uani 1 1 d . A .
H8A H 0.4514 0.2110 0.6166 0.067 Uiso 1 1 calc R . .
H8B H 0.3345 0.2577 0.5793 0.067 Uiso 1 1 calc R . .
H8C H 0.3314 0.2087 0.4818 0.067 Uiso 1 1 calc R . .
C9 C 0.2988(3) 0.19635(12) 0.8009(3) 0.0308(6) Uani 1 1 d . A .
H9A H 0.3931 0.1884 0.8518 0.046 Uiso 1 1 calc R . .
H9B H 0.2419 0.1766 0.8367 0.046 Uiso 1 1 calc R . .
H9C H 0.2828 0.2376 0.7998 0.046 Uiso 1 1 calc R . .
C10 C 0.3909(3) 0.02523(16) 0.8466(3) 0.0459(8) Uani 1 1 d . A .
H10A H 0.4708 0.0162 0.8298 0.069 Uiso 1 1 calc R . .
H10B H 0.3640 -0.0084 0.8817 0.069 Uiso 1 1 calc R . .
H10C H 0.4109 0.0568 0.9067 0.069 Uiso 1 1 calc R . .
C11 C 0.1021(3) 0.06325(14) 0.7351(3) 0.0381(7) Uani 1 1 d . A .
H11A H 0.1205 0.0973 0.7884 0.057 Uiso 1 1 calc R . .
H11B H 0.0830 0.0309 0.7793 0.057 Uiso 1 1 calc R . .
H11C H 0.0246 0.0704 0.6573 0.057 Uiso 1 1 calc R . .
C12 C 0.2052(4) -0.01862(13) 0.5964(3) 0.0449(8) Uani 1 1 d . A .
H12A H 0.2801 -0.0297 0.5735 0.067 Uiso 1 1 calc R . .
H12B H 0.1264 -0.0104 0.5203 0.067 Uiso 1 1 calc R . .
H12C H 0.1846 -0.0499 0.6423 0.067 Uiso 1 1 calc R . .
C13 C 0.6393(3) 0.13836(12) 0.8290(3) 0.0332(6) Uani 1 1 d . A .
H13A H 0.5515 0.1348 0.8365 0.040 Uiso 1 1 calc R . .
H13B H 0.6603 0.1793 0.8261 0.040 Uiso 1 1 calc R . .
C14 C 0.7475(3) 0.10897(15) 0.9367(3) 0.0411(7) Uani 1 1 d . . .
H14A H 0.7111 0.0757 0.9660 0.049 Uiso 1 1 calc R A .
H14B H 0.7891 0.1356 1.0076 0.049 Uiso 1 1 calc R . .
C15 C 0.8475(4) 0.09031(17) 0.8823(3) 0.0490(9) Uani 1 1 d . A .
H15A H 0.9253 0.1165 0.9090 0.059 Uiso 1 1 calc R . .
H15B H 0.8798 0.0512 0.9104 0.059 Uiso 1 1 calc R . .
C16 C 0.7766(3) 0.09191(16) 0.7453(3) 0.0417(8) Uani 1 1 d . A .
H16A H 0.8199 0.1196 0.7083 0.050 Uiso 1 1 calc R . .
H16B H 0.7787 0.0538 0.7091 0.050 Uiso 1 1 calc R . .

loop_
_atom_site_aniso_label
_atom_site_aniso_U_11
_atom_site_aniso_U_22
_atom_site_aniso_U_33
_atom_site_aniso_U_23
_atom_site_aniso_U_13
_atom_site_aniso_U_12
Tb1 0.01578(6) 0.01761(6) 0.01485(6) 0.00223(4) 0.00751(4) 0.00372(4)
Si1 0.0214(3) 0.0171(3) 0.0199(3) 0.0030(2) 0.0094(3) -0.0005(2)
Si2 0.0220(3) 0.0251(3) 0.0199(3) 0.0064(3) 0.0012(3) -0.0031(3)
Si3 0.0259(3) 0.0194(3) 0.0222(3) -0.0018(2) 0.0121(3) 0.0059(3)
Si4 0.0199(3) 0.0226(3) 0.0185(3) 0.0008(2) 0.0101(3) -0.0007(2)
O1 0.0177(9) 0.0332(10) 0.0253(9) -0.0020(7) 0.0072(7) 0.0021(7)
N1 0.0201(10) 0.0172(9) 0.0169(9) 0.0018(7) 0.0067(8) -0.0009(7)
N2 0.0165(9) 0.0167(9) 0.0169(9) -0.0010(7) 0.0069(8) 0.0020(7)
N3 0.0217(10) 0.0227(11) 0.0396(13) -0.0007(9) 0.0097(10) 0.0036(8)
C1 0.0399(16) 0.0337(15) 0.0322(15) -0.0014(11) 0.0230(13) -0.0047(12)
C2 0.0304(14) 0.0191(12) 0.0376(15) 0.0081(10) 0.0141(12) -0.0010(10)
C3 0.0226(13) 0.0273(13) 0.0273(13) 0.0010(10) 0.0066(10) -0.0015(10)
C7 0.0395(17) 0.0441(17) 0.0293(15) -0.0038(12) 0.0048(13) 0.0243(14)
C8 0.075(2) 0.0187(13) 0.061(2) -0.0008(13) 0.048(2) 0.0008(14)
C9 0.0295(14) 0.0346(14) 0.0290(14) -0.0116(11) 0.0118(11) 0.0042(11)
C10 0.0369(17) 0.054(2) 0.0412(18) 0.0256(15) 0.0093(14) 0.0041(14)
C11 0.0324(16) 0.0427(17) 0.0492(19) -0.0060(14) 0.0268(14) -0.0061(13)
C12 0.075(2) 0.0278(15) 0.0479(19) -0.0095(13) 0.0410(19) -0.0166(15)
C13 0.0300(14) 0.0317(14) 0.0353(15) -0.0132(12) 0.0096(12) 0.0000(11)
C14 0.0330(16) 0.0551(19) 0.0289(15) -0.0068(13) 0.0050(13) 0.0008(14)
C15 0.0358(18) 0.065(2) 0.0397(18) 0.0090(16) 0.0077(15) 0.0138(16)
C16 0.0203(14) 0.065(2) 0.0361(16) -0.0016(15) 0.0065(12) 0.0126(13)

loop_
_atom_type_symbol
_atom_type_description
_atom_type_scat_dispersion_real
_atom_type_scat_dispersion_imag
_atom_type_scat_source
C C 0.0033 0.0016 'International Tables Vol C Tables 4.2.6.8 and 6.1.1.4'
H H 0.0000 0.0000 'International Tables Vol C Tables 4.2.6.8 and 6.1.1.4'
N N 0.0061 0.0033 'International Tables Vol C Tables 4.2.6.8 and 6.1.1.4'
O O 0.0106 0.0060 'International Tables Vol C Tables 4.2.6.8 and 6.1.1.4'
Si Si 0.0817 0.0704 'International Tables Vol C Tables 4.2.6.8 and 6.1.1.4'
Tb Tb -0.1723 4.1537 'International Tables Vol C Tables 4.2.6.8 and 6.1.1.4'

loop_
_geom_angle_atom_site_label_1
_geom_angle_atom_site_label_2
_geom_angle_atom_site_label_3
_geom_angle
_geom_angle_site_symmetry_1
_geom_angle_site_symmetry_3
N1 Tb1 N2 117.49(7) . .
N1 Tb1 N3 99.96(8) . .
N2 Tb1 N3 107.45(8) . .
N1 Tb1 N3 107.02(8) . 3_656
N2 Tb1 N3 125.62(8) . 3_656
N3 Tb1 N3 31.87(10) . 3_656
N1 Tb1 O1 127.91(7) . .
N2 Tb1 O1 91.96(6) . .
N3 Tb1 O1 111.34(7) . .
N3 Tb1 O1 83.61(7) 3_656 .
N1 Si1 C1 114.01(12) . .
N1 Si1 C2 113.42(11) . .
C1 Si1 C2 107.49(13) . .
N1 Si1 C3 107.68(11) . .
C1 Si1 C3 107.02(13) . .
C2 Si1 C3 106.81(12) . .
N1 Si1 Tb1 36.22(7) . .
C1 Si1 Tb1 128.36(9) . .
C2 Si1 Tb1 122.61(9) . .
C3 Si1 Tb1 71.55(8) . .
N1 Si2 C5 116.6(2) . .
N1 Si2 C4B 115.2(2) . .
C5 Si2 C4B 86.8(3) . .
N1 Si2 C6 110.61(12) . .
C5 Si2 C6 111.4(2) . .
C4B Si2 C6 114.5(3) . .
N1 Si2 C4 110.4(2) . .
C5 Si2 C4 107.3(3) . .
C4B Si2 C4 21.8(2) . .
C6 Si2 C4 99.1(2) . .
N1 Si2 C5B 108.6(2) . .
C5 Si2 C5B 18.0(2) . .
C4B Si2 C5B 104.8(3) . .
C6 Si2 C5B 101.9(2) . .
C4 Si2 C5B 124.9(3) . .
N1 Si2 Tb1 35.39(7) . .
C5 Si2 Tb1 127.2(2) . .
C4B Si2 Tb1 139.8(2) . .
C6 Si2 Tb1 75.80(10) . .
C4 Si2 Tb1 123.5(2) . .
C5B Si2 Tb1 110.9(2) . .
N2 Si3 C7 114.31(12) . .
N2 Si3 C8 108.43(12) . .
C7 Si3 C8 105.67(17) . .
N2 Si3 C9 114.02(12) . .
C7 Si3 C9 108.26(13) . .
C8 Si3 C9 105.47(15) . .
N2 Si3 Tb1 38.00(7) . .
C7 Si3 Tb1 122.86(9) . .
C8 Si3 Tb1 70.55(9) . .
C9 Si3 Tb1 128.12(9) . .
N2 Si4 C12 111.70(12) . .
N2 Si4 C10 110.23(13) . .
C12 Si4 C10 106.76(17) . .
N2 Si4 C11 114.46(12) . .
C12 Si4 C11 105.62(15) . .
C10 Si4 C11 107.67(16) . .
C13 O1 C16 106.3(2) . .
C13 O1 Tb1 127.28(15) . .
C16 O1 Tb1 126.35(17) . .
Si2 N1 Si1 124.10(12) . .
Si2 N1 Tb1 118.64(10) . .
Si1 N1 Tb1 117.24(10) . .
Si3 N2 Si4 122.02(11) . .
Si3 N2 Tb1 114.48(10) . .
Si4 N2 Tb1 123.33(10) . .
N3 N3 Tb1 75.23(19) 3_656 .
N3 N3 Tb1 72.89(19) 3_656 3_656
Tb1 N3 Tb1 148.13(10) . 3_656
O1 C13 C14 104.6(2) . .
C13 C14 C15 103.9(3) . .
C16 C15 C14 106.3(3) . .
O1 C16 C15 107.7(3) . .

loop_
_geom_bond_atom_site_label_1
_geom_bond_atom_site_label_2
_geom_bond_distance
_geom_bond_site_symmetry_2
Tb1 N1 2.2599(19) .
Tb1 N2 2.2742(19) .
Tb1 N3 2.301(2) .
Tb1 N3 2.328(2) 3_656
Tb1 O1 2.4220(18) .
Si1 N1 1.709(2) .
Si1 C1 1.876(3) .
Si1 C2 1.877(3) .
Si1 C3 1.878(3) .
Si2 N1 1.708(2) .
Si2 C5 1.768(6) .
Si2 C4B 1.831(7) .
Si2 C6 1.863(3) .
Si2 C4 1.927(6) .
Si2 C5B 1.973(6) .
Si3 N2 1.7068(19) .
Si3 C7 1.875(3) .
Si3 C8 1.881(3) .
Si3 C9 1.883(3) .
Si4 N2 1.719(2) .
Si4 C12 1.868(3) .
Si4 C10 1.868(3) .
Si4 C11 1.872(3) .
O1 C13 1.449(3) .
O1 C16 1.463(3) .
N3 N3 1.271(4) 3_656
N3 Tb1 2.328(2) 3_656
C13 C14 1.508(4) .
C14 C15 1.511(5) .
C15 C16 1.471(5) .
